data_2232274
loop_
_publ_author_name
'Zhang, Zhan-Xin'
'Fei, Dong-Qing'

_publ_section_title
;
 6\b,8\b-Dihydroxyeremophil-7(11)-en-8\a,12-olide
;
_journal_coeditor_code HB6428
_journal_issue 11
_journal_name_full 'Acta Crystallographica Section E'
_journal_page_first o2957
_journal_paper_doi 10.1107/S160053681104150X
_journal_volume 67
_journal_year 2011
_chemical_formula_iupac 'C15 H22 O4'
_chemical_formula_moiety 'C15 H22 O4'
_chemical_formula_sum 'C15 H22 O4'
_chemical_formula_weight 266.33
_chemical_name_systematic
;
6\b,8\b-Dihydroxyeremophil-7(11)-en-8\a,12-olide
;
_space_group_IT_number 19
_symmetry_cell_setting orthorhombic
_symmetry_space_group_name_Hall 'P 2ac 2ab'
_symmetry_space_group_name_H-M 'P 21 21 21'
_atom_sites_solution_hydrogens geom
_atom_sites_solution_primary direct
_atom_sites_solution_secondary difmap
_audit_creation_method SHELXL-97
_cell_angle_alpha 90.00
_cell_angle_beta 90.00
_cell_angle_gamma 90.00
_cell_formula_units_Z 4
_cell_length_a 9.8627(7)
_cell_length_b 10.5674(7)
_cell_length_c 13.1565(9)
_cell_measurement_reflns_used 2527
_cell_measurement_temperature 296(2)
_cell_measurement_theta_max 24.74
_cell_measurement_theta_min 2.47
_cell_volume 1371.21(16)
_computing_cell_refinement 'SAINT (Bruker, 2005)'
_computing_data_collection 'APEX2 (Bruker, 2005)'
_computing_data_reduction 'SAINT (Bruker, 2005)'
_computing_molecular_graphics 'SHELXTL (Sheldrick, 2008)'
_computing_publication_material 'SHELXTL (Sheldrick, 2008)'
_computing_structure_refinement 'SHELXL97 (Sheldrick, 2008)'
_computing_structure_solution 'SHELXS97 (Sheldrick, 2008)'
_diffrn_ambient_temperature 296(2)
_diffrn_measured_fraction_theta_full 1.000
_diffrn_measured_fraction_theta_max 1.000
_diffrn_measurement_device_type 'Bruker APEXII CCD'
_diffrn_measurement_method '\f and \w'
_diffrn_radiation_monochromator graphite
_diffrn_radiation_source 'fine-focus sealed tube'
_diffrn_radiation_type MoK\a
_diffrn_radiation_wavelength 0.71073
_diffrn_reflns_av_R_equivalents 0.0277
_diffrn_reflns_av_sigmaI/netI 0.0310
_diffrn_reflns_limit_h_max 6
_diffrn_reflns_limit_h_min -12
_diffrn_reflns_limit_k_max 12
_diffrn_reflns_limit_k_min -13
_diffrn_reflns_limit_l_max 15
_diffrn_reflns_limit_l_min -16
_diffrn_reflns_number 7478
_diffrn_reflns_theta_full 25.99
_diffrn_reflns_theta_max 25.99
_diffrn_reflns_theta_min 2.47
_exptl_absorpt_coefficient_mu 0.092
_exptl_absorpt_correction_T_max 0.9737
_exptl_absorpt_correction_T_min 0.9658
_exptl_absorpt_correction_type multi-scan
_exptl_absorpt_process_details '(SADABS; Bruker, 2005)'
_exptl_crystal_colour colourless
_exptl_crystal_density_diffrn 1.290
_exptl_crystal_density_method 'not measured'
_exptl_crystal_description block
_exptl_crystal_F_000 576
_exptl_crystal_size_max 0.38
_exptl_crystal_size_mid 0.33
_exptl_crystal_size_min 0.29
_refine_diff_density_max 0.146
_refine_diff_density_min -0.115
_refine_ls_abs_structure_details none
_refine_ls_extinction_coef 0.043(3)
_refine_ls_extinction_expression Fc^*^=kFc[1+0.001xFc^2^\l^3^/sin(2\q)]^-1/4^
_refine_ls_extinction_method 'SHELXTL (Sheldrick, 2008)'
_refine_ls_goodness_of_fit_ref 1.058
_refine_ls_hydrogen_treatment constr
_refine_ls_matrix_type full
_refine_ls_number_parameters 178
_refine_ls_number_reflns 2680
_refine_ls_number_restraints 0
_refine_ls_restrained_S_all 1.058
_refine_ls_R_factor_all 0.0425
_refine_ls_R_factor_gt 0.0343
_refine_ls_shift/su_max 0.000
_refine_ls_shift/su_mean 0.000
_refine_ls_structure_factor_coef Fsqd
_refine_ls_weighting_details 'calc w=1/[\s^2^(Fo^2^)+(0.0430P)^2^+0.0843P] where P=(Fo^2^+2Fc^2^)/3'
_refine_ls_weighting_scheme calc
_refine_ls_wR_factor_gt 0.0827
_refine_ls_wR_factor_ref 0.0873
_reflns_number_gt 2306
_reflns_number_total 2680
_reflns_threshold_expression I>2\s(I)
_cod_data_source_file hb6428.cif
_cod_data_source_block I
_cod_database_code 2232274
_cod_database_fobs_code 2232274

loop_
_symmetry_equiv_pos_as_xyz
'x, y, z'
'-x+1/2, -y, z+1/2'
'-x, y+1/2, -z+1/2'
'x+1/2, -y+1/2, -z'

loop_
_atom_site_type_symbol
_atom_site_label
_atom_site_fract_x
_atom_site_fract_y
_atom_site_fract_z
_atom_site_U_iso_or_equiv
_atom_site_adp_type
_atom_site_calc_flag
_atom_site_refinement_flags
_atom_site_occupancy
_atom_site_symmetry_multiplicity
C C1 0.52336(19) 0.0280(2) 0.02370(15) 0.0528(5) Uani d . 1 1
H H1A 0.6033 0.0428 0.0650 0.063 Uiso calc R 1 1
H H1B 0.5488 -0.0277 -0.0317 0.063 Uiso calc R 1 1
C C2 0.4742(2) 0.1530(2) -0.01946(17) 0.0589(6) Uani d . 1 1
H H2A 0.4024 0.1371 -0.0682 0.071 Uiso calc R 1 1
H H2B 0.5482 0.1941 -0.0550 0.071 Uiso calc R 1 1
C C3 0.4214(2) 0.24061(19) 0.06327(16) 0.0573(5) Uani d . 1 1
H H3A 0.3821 0.3150 0.0318 0.069 Uiso calc R 1 1
H H3B 0.4970 0.2682 0.1049 0.069 Uiso calc R 1 1
C C4 0.31514(18) 0.17838(17) 0.13139(14) 0.0432(4) Uani d . 1 1
H H4 0.2371 0.1584 0.0881 0.052 Uiso calc R 1 1
C C5 0.36613(16) 0.05137(17) 0.17644(13) 0.0380(4) Uani d . 1 1
C C6 0.24978(17) -0.01496(17) 0.23600(12) 0.0401(4) Uani d . 1 1
H H6 0.2093 0.0468 0.2825 0.048 Uiso calc R 1 1
C C7 0.14293(16) -0.05820(15) 0.16381(12) 0.0335(4) Uani d . 1 1
C C8 0.01487(16) -0.02563(16) 0.14955(12) 0.0360(4) Uani d . 1 1
C C9 -0.03401(18) -0.09426(16) 0.05925(13) 0.0405(4) Uani d . 1 1
C C10 0.18821(16) -0.14622(15) 0.08141(13) 0.0349(4) Uani d . 1 1
C C11 0.29893(16) -0.08367(15) 0.01959(12) 0.0359(4) Uani d . 1 1
H H11A 0.2612 -0.0128 -0.0178 0.043 Uiso calc R 1 1
H H11B 0.3347 -0.1438 -0.0292 0.043 Uiso calc R 1 1
C C12 0.41454(16) -0.03650(17) 0.08853(13) 0.0373(4) Uani d . 1 1
H H12 0.4563 -0.1111 0.1197 0.045 Uiso calc R 1 1
C C13 0.2660(3) 0.2734(2) 0.21109(18) 0.0673(6) Uani d . 1 1
H H13A 0.1857 0.2415 0.2434 0.101 Uiso calc R 1 1
H H13B 0.2459 0.3527 0.1787 0.101 Uiso calc R 1 1
H H13C 0.3355 0.2858 0.2612 0.101 Uiso calc R 1 1
C C14 0.4830(2) 0.0732(2) 0.25188(15) 0.0559(5) Uani d . 1 1
H H14A 0.5526 0.1226 0.2198 0.084 Uiso calc R 1 1
H H14B 0.5198 -0.0069 0.2725 0.084 Uiso calc R 1 1
H H14C 0.4495 0.1175 0.3104 0.084 Uiso calc R 1 1
C C15 -0.07474(19) 0.06430(19) 0.20584(15) 0.0498(5) Uani d . 1 1
H H15A -0.0367 0.0811 0.2716 0.075 Uiso calc R 1 1
H H15B -0.1632 0.0276 0.2137 0.075 Uiso calc R 1 1
H H15C -0.0819 0.1420 0.1684 0.075 Uiso calc R 1 1
O O1 -0.14548(13) -0.09203(13) 0.02165(11) 0.0576(4) Uani d . 1 1
O O2 0.06687(12) -0.16515(11) 0.01970(9) 0.0429(3) Uani d . 1 1
O O3 0.22670(13) -0.26232(11) 0.12267(9) 0.0471(3) Uani d . 1 1
H H3 0.2694 -0.3028 0.0802 0.071 Uiso calc R 1 1
O O4 0.29776(15) -0.11964(14) 0.29448(10) 0.0555(4) Uani d . 1 1
H H4A 0.3033 -0.1824 0.2580 0.083 Uiso calc R 1 1

loop_
_atom_site_aniso_label
_atom_site_aniso_U_11
_atom_site_aniso_U_22
_atom_site_aniso_U_33
_atom_site_aniso_U_12
_atom_site_aniso_U_13
_atom_site_aniso_U_23
C1 0.0351(9) 0.0668(13) 0.0565(11) -0.0029(9) 0.0062(9) -0.0042(11)
C2 0.0502(11) 0.0631(13) 0.0635(13) -0.0217(10) 0.0032(11) 0.0153(11)
C3 0.0551(12) 0.0445(11) 0.0723(13) -0.0125(9) -0.0128(11) 0.0068(10)
C4 0.0401(10) 0.0368(9) 0.0526(10) 0.0005(7) -0.0124(8) -0.0072(8)
C5 0.0328(9) 0.0441(10) 0.0369(9) 0.0036(8) -0.0076(7) -0.0035(8)
C6 0.0416(10) 0.0486(10) 0.0299(8) 0.0076(8) -0.0010(7) -0.0035(8)
C7 0.0347(9) 0.0335(9) 0.0322(8) -0.0004(7) 0.0052(7) 0.0024(7)
C8 0.0349(9) 0.0327(9) 0.0406(9) -0.0038(7) 0.0043(8) -0.0021(7)
C9 0.0377(9) 0.0339(9) 0.0498(10) -0.0049(8) -0.0017(8) -0.0012(8)
C10 0.0362(9) 0.0331(8) 0.0355(8) 0.0005(7) 0.0015(7) -0.0024(7)
C11 0.0406(9) 0.0345(8) 0.0326(8) 0.0018(7) 0.0023(7) -0.0027(7)
C12 0.0320(8) 0.0398(9) 0.0400(9) 0.0069(7) 0.0001(7) 0.0024(8)
C13 0.0713(15) 0.0482(12) 0.0823(16) 0.0058(11) -0.0124(12) -0.0203(11)
C14 0.0453(11) 0.0706(14) 0.0519(10) 0.0003(10) -0.0178(9) -0.0061(11)
C15 0.0436(10) 0.0480(11) 0.0577(11) 0.0047(9) 0.0100(9) -0.0039(9)
O1 0.0394(7) 0.0547(8) 0.0786(9) -0.0039(6) -0.0148(7) -0.0134(8)
O2 0.0402(7) 0.0426(7) 0.0458(7) -0.0028(5) -0.0015(6) -0.0104(6)
O3 0.0542(8) 0.0359(7) 0.0511(7) 0.0070(6) 0.0127(6) 0.0047(5)
O4 0.0637(9) 0.0639(9) 0.0390(7) 0.0101(7) -0.0063(6) 0.0115(6)

loop_
_atom_type_symbol
_atom_type_description
_atom_type_scat_dispersion_real
_atom_type_scat_dispersion_imag
_atom_type_scat_source
C C 0.0033 0.0016 'International Tables Vol C Tables 4.2.6.8 and 6.1.1.4'
H H 0.0000 0.0000 'International Tables Vol C Tables 4.2.6.8 and 6.1.1.4'
O O 0.0106 0.0060 'International Tables Vol C Tables 4.2.6.8 and 6.1.1.4'

loop_
_geom_angle_atom_site_label_1
_geom_angle_atom_site_label_2
_geom_angle_atom_site_label_3
_geom_angle
C2 C1 C12 111.83(15)
C2 C1 H1A 109.2
C12 C1 H1A 109.2
C2 C1 H1B 109.2
C12 C1 H1B 109.2
H1A C1 H1B 107.9
C1 C2 C3 111.80(17)
C1 C2 H2A 109.3
C3 C2 H2A 109.3
C1 C2 H2B 109.3
C3 C2 H2B 109.3
H2A C2 H2B 107.9
C2 C3 C4 113.11(16)
C2 C3 H3A 109.0
C4 C3 H3A 109.0
C2 C3 H3B 109.0
C4 C3 H3B 109.0
H3A C3 H3B 107.8
C3 C4 C13 109.68(16)
C3 C4 C5 111.97(15)
C13 C4 C5 114.13(15)
C3 C4 H4 106.9
C13 C4 H4 106.9
C5 C4 H4 106.9
C14 C5 C4 111.07(15)
C14 C5 C12 109.80(14)
C4 C5 C12 109.35(14)
C14 C5 C6 107.17(14)
C4 C5 C6 110.06(14)
C12 C5 C6 109.34(14)
O4 C6 C7 109.88(14)
O4 C6 C5 112.07(14)
C7 C6 C5 109.79(13)
O4 C6 H6 108.3
C7 C6 H6 108.3
C5 C6 H6 108.3
C8 C7 C6 133.31(15)
C8 C7 C10 110.12(14)
C6 C7 C10 116.18(14)
C7 C8 C9 107.39(15)
C7 C8 C15 131.31(15)
C9 C8 C15 121.29(15)
O1 C9 O2 121.66(16)
O1 C9 C8 128.29(17)
O2 C9 C8 110.06(14)
O3 C10 O2 108.61(12)
O3 C10 C7 110.25(13)
O2 C10 C7 104.09(12)
O3 C10 C11 113.40(14)
O2 C10 C11 110.63(13)
C7 C10 C11 109.46(13)
C10 C11 C12 111.04(13)
C10 C11 H11A 109.4
C12 C11 H11A 109.4
C10 C11 H11B 109.4
C12 C11 H11B 109.4
H11A C11 H11B 108.0
C1 C12 C11 109.57(14)
C1 C12 C5 111.28(15)
C11 C12 C5 113.78(13)
C1 C12 H12 107.3
C11 C12 H12 107.3
C5 C12 H12 107.3
C4 C13 H13A 109.5
C4 C13 H13B 109.5
H13A C13 H13B 109.5
C4 C13 H13C 109.5
H13A C13 H13C 109.5
H13B C13 H13C 109.5
C5 C14 H14A 109.5
C5 C14 H14B 109.5
H14A C14 H14B 109.5
C5 C14 H14C 109.5
H14A C14 H14C 109.5
H14B C14 H14C 109.5
C8 C15 H15A 109.5
C8 C15 H15B 109.5
H15A C15 H15B 109.5
C8 C15 H15C 109.5
H15A C15 H15C 109.5
H15B C15 H15C 109.5
C9 O2 C10 108.29(12)
C10 O3 H3 109.5
C6 O4 H4A 109.5

loop_
_geom_bond_atom_site_label_1
_geom_bond_atom_site_label_2
_geom_bond_distance
C1 C2 1.517(3)
C1 C12 1.531(2)
C1 H1A 0.9700
C1 H1B 0.9700
C2 C3 1.521(3)
C2 H2A 0.9700
C2 H2B 0.9700
C3 C4 1.528(3)
C3 H3A 0.9700
C3 H3B 0.9700
C4 C13 1.531(3)
C4 C5 1.551(2)
C4 H4 0.9800
C5 C14 1.538(2)
C5 C12 1.558(2)
C5 C6 1.556(2)
C6 O4 1.428(2)
C6 C7 1.490(2)
C6 H6 0.9800
C7 C8 1.323(2)
C7 C10 1.497(2)
C8 C9 1.473(2)
C8 C15 1.494(2)
C9 O1 1.206(2)
C9 O2 1.350(2)
C10 O3 1.3943(19)
C10 O2 1.460(2)
C10 C11 1.514(2)
C11 C12 1.540(2)
C11 H11A 0.9700
C11 H11B 0.9700
C12 H12 0.9800
C13 H13A 0.9600
C13 H13B 0.9600
C13 H13C 0.9600
C14 H14A 0.9600
C14 H14B 0.9600
C14 H14C 0.9600
C15 H15A 0.9600
C15 H15B 0.9600
C15 H15C 0.9600
O3 H3 0.8200
O4 H4A 0.8200

loop_
_geom_hbond_atom_site_label_D
_geom_hbond_atom_site_label_H
_geom_hbond_atom_site_label_A
_geom_hbond_site_symmetry_A
_geom_hbond_distance_DH
_geom_hbond_distance_HA
_geom_hbond_distance_DA
_geom_hbond_angle_DHA
O4 H4A O3 . 0.82 2.11 2.8061(19) 142
O3 H3 O1 4_545 0.82 1.93 2.7502(18) 174

loop_
_geom_torsion_atom_site_label_1
_geom_torsion_atom_site_label_2
_geom_torsion_atom_site_label_3
_geom_torsion_atom_site_label_4
_geom_torsion
C12 C1 C2 C3 54.1(2)
C1 C2 C3 C4 -52.5(2)
C2 C3 C4 C13 -179.04(17)
C2 C3 C4 C5 53.2(2)
C3 C4 C5 C14 67.24(19)
C13 C4 C5 C14 -58.1(2)
C3 C4 C5 C12 -54.10(18)
C13 C4 C5 C12 -179.45(15)
C3 C4 C5 C6 -174.23(14)
C13 C4 C5 C6 60.42(19)
C14 C5 C6 O4 -48.17(19)
C4 C5 C6 O4 -169.07(14)
C12 C5 C6 O4 70.79(16)
C14 C5 C6 C7 -170.58(14)
C4 C5 C6 C7 68.52(17)
C12 C5 C6 C7 -51.62(18)
O4 C6 C7 C8 121.9(2)
C5 C6 C7 C8 -114.4(2)
O4 C6 C7 C10 -66.24(18)
C5 C6 C7 C10 57.46(19)
C6 C7 C8 C9 174.56(17)
C10 C7 C8 C9 2.30(18)
C6 C7 C8 C15 -3.9(3)
C10 C7 C8 C15 -176.13(17)
C7 C8 C9 O1 179.00(18)
C15 C8 C9 O1 -2.4(3)
C7 C8 C9 O2 -1.19(19)
C15 C8 C9 O2 177.43(15)
C8 C7 C10 O3 -118.86(15)
C6 C7 C10 O3 67.41(18)
C8 C7 C10 O2 -2.55(17)
C6 C7 C10 O2 -176.28(13)
C8 C7 C10 C11 115.75(15)
C6 C7 C10 C11 -57.99(18)
O3 C10 C11 C12 -70.31(17)
O2 C10 C11 C12 167.39(12)
C7 C10 C11 C12 53.25(17)
C2 C1 C12 C11 69.93(19)
C2 C1 C12 C5 -56.8(2)
C10 C11 C12 C1 -179.08(14)
C10 C11 C12 C5 -53.80(18)
C14 C5 C12 C1 -66.08(19)
C4 C5 C12 C1 56.03(18)
C6 C5 C12 C1 176.60(13)
C14 C5 C12 C11 169.56(15)
C4 C5 C12 C11 -68.34(17)
C6 C5 C12 C11 52.23(17)
O1 C9 O2 C10 179.36(15)
C8 C9 O2 C10 -0.46(18)
O3 C10 O2 C9 119.19(14)
C7 C10 O2 C9 1.73(16)
C11 C10 O2 C9 -115.75(14)

loop_
_cod_related_entry_id
_cod_related_entry_database
_cod_related_entry_code
1 ChemSpider 157641
